data_7700973
loop_
_publ_author_name
'Bando, Masayoshi'
'Nakajima, Kiyohiko'
'Song, Zhiyi'
'Takahashi, Tamotsu'

_publ_section_title
;
 Metal-dependent regioselective homocoupling of stannyl- and
 alkyl-substituted alkynes on group 4 elements. Formation of unsymmetrical
 titanacyclopentadienes and symmetrical zircona-cyclopentadienes.
;
_journal_issue 37
_journal_name_full 'Dalton transactions (Cambridge, England : 2003)'
_journal_page_first 13912
_journal_page_last 13915
_journal_paper_doi 10.1039/c9dt02759a
_journal_volume 48
_journal_year 2019
_chemical_formula_moiety 'C22 H34 Si2 Ti'
_chemical_formula_sum 'C22 H34 Si2 Ti'
_chemical_formula_weight 402.57
_space_group_crystal_system triclinic
_space_group_IT_number 2
_space_group_name_Hall '-P 1'
_space_group_name_H-M_alt 'P -1'
_symmetry_space_group_name_Hall '-P 1'
_symmetry_space_group_name_H-M 'P -1'
_atom_sites_solution_hydrogens mixed
_atom_sites_solution_primary direct
_atom_sites_solution_secondary difmap
_audit_creation_method SHELXL-2018/3
_audit_update_record
;
2019-08-14 deposited with the CCDC.    2019-08-29 downloaded from the CCDC.
;
_cell_angle_alpha 96.05(2)
_cell_angle_beta 95.99(2)
_cell_angle_gamma 104.28(2)
_cell_formula_units_Z 2
_cell_length_a 9.709(5)
_cell_length_b 10.178(6)
_cell_length_c 12.212(6)
_cell_measurement_reflns_used 9880
_cell_measurement_temperature 298
_cell_measurement_theta_max 27.45
_cell_measurement_theta_min 3.10
_cell_volume 1152.3(11)
_computing_cell_refinement 'RAPID AUTO (Rigaku)'
_computing_data_collection 'RAPID AUTO (Rigaku)'
_computing_data_reduction 'RAPID AUTO (Rigaku)'
_computing_molecular_graphics 'CrystalStructure 4.2.5 (Rigaku, 2017)'
_computing_publication_material 'CrystalStructure 4.2.5 (Rigaku, 2017)'
_computing_structure_refinement 'SHELXL-2018/3 (Sheldrick, 2018)'
_computing_structure_solution 'SHELXS Version 2013/1 (Sheldrick, 2008)'
_diffrn_ambient_temperature 298
_diffrn_detector_area_resol_mean 10.000
_diffrn_measured_fraction_theta_full 0.996
_diffrn_measured_fraction_theta_max 0.990
_diffrn_measurement_device_type 'Rigaku R-AXIS RAPID'
_diffrn_measurement_method \w
_diffrn_radiation_type MoK\a
_diffrn_radiation_wavelength 0.71075
_diffrn_reflns_av_R_equivalents 0.0231
_diffrn_reflns_av_unetI/netI 0.0331
_diffrn_reflns_Laue_measured_fraction_full 0.996
_diffrn_reflns_Laue_measured_fraction_max 0.990
_diffrn_reflns_limit_h_max 12
_diffrn_reflns_limit_h_min -12
_diffrn_reflns_limit_k_max 13
_diffrn_reflns_limit_k_min -13
_diffrn_reflns_limit_l_max 15
_diffrn_reflns_limit_l_min -15
_diffrn_reflns_number 11429
_diffrn_reflns_point_group_measured_fraction_full 0.996
_diffrn_reflns_point_group_measured_fraction_max 0.990
_diffrn_reflns_theta_full 25.242
_diffrn_reflns_theta_max 27.452
_diffrn_reflns_theta_min 3.094
_diffrn_source 'sealed tube'
_exptl_absorpt_coefficient_mu 0.478
_exptl_absorpt_correction_T_max 0.9104
_exptl_absorpt_correction_T_min 0.7960
_exptl_absorpt_correction_type numerical
_exptl_absorpt_process_details 'NUMABS (Rigaku, 1999)'
_exptl_crystal_colour orange
_exptl_crystal_density_diffrn 1.160
_exptl_crystal_density_meas ?
_exptl_crystal_description prism
_exptl_crystal_F_000 432
_exptl_crystal_size_max 0.500
_exptl_crystal_size_mid 0.300
_exptl_crystal_size_min 0.200
_refine_diff_density_max 0.386
_refine_diff_density_min -0.367
_refine_diff_density_rms 0.052
_refine_ls_extinction_coef noref
_refine_ls_extinction_method none
_refine_ls_goodness_of_fit_ref 1.078
_refine_ls_hydrogen_treatment mixed
_refine_ls_matrix_type full
_refine_ls_number_parameters 250
_refine_ls_number_reflns 5222
_refine_ls_number_restraints 0
_refine_ls_restrained_S_all 1.078
_refine_ls_R_factor_all 0.0507
_refine_ls_R_factor_gt 0.0430
_refine_ls_shift/su_max 0.001
_refine_ls_shift/su_mean 0.000
_refine_ls_structure_factor_coef Fsqd
_refine_ls_weighting_details 'w=1/[\s^2^(Fo^2^)+(0.0658P)^2^+0.3013P] where P=(Fo^2^+2Fc^2^)/3'
_refine_ls_weighting_scheme calc
_refine_ls_wR_factor_gt 0.1163
_refine_ls_wR_factor_ref 0.1254
_reflns_number_gt 4451
_reflns_number_total 5222
_reflns_threshold_expression 'I > 2\s(I)'
_cod_data_source_file c9dt02759a2.cif
_cod_data_source_block tt301
_cod_depositor_comments
;
The following automatic conversions were performed:

'_exptl_crystal_density_meas' value 'not measured' was changed to '?'
- the value is perceived as not measured.

Automatic conversion script
Id: cif_fix_values 4973 2017-02-22 13:04:09Z antanas 

 Adding full bibliography for 7700973.cif.
;
_cod_original_cell_volume 1152.3(10)
_cod_database_code 7700973
_shelx_shelxl_version_number 2018/3
_shelx_space_group_comment
;
The symmetry employed for this shelxl refinement is uniquely defined
by the following loop, which should always be used as a source of
symmetry information in preference to the above space-group names.
They are only intended as comments.
;
_shelx_estimated_absorpt_t_min 0.796
_shelx_estimated_absorpt_t_max 0.910

loop_
_space_group_symop_operation_xyz
'x, y, z'
'-x, -y, -z'

loop_
_atom_site_label
_atom_site_type_symbol
_atom_site_fract_x
_atom_site_fract_y
_atom_site_fract_z
_atom_site_U_iso_or_equiv
_atom_site_adp_type
_atom_site_occupancy
_atom_site_site_symmetry_order
_atom_site_calc_flag
_atom_site_refinement_flags_posn
_atom_site_refinement_flags_adp
Ti1 Ti 0.29065(3) 0.20962(3) 0.25041(3) 0.03957(12) Uani 1 1 d . .
Si1 Si 0.65045(6) 0.39337(6) 0.21297(5) 0.05494(16) Uani 1 1 d . .
Si2 Si 0.14912(7) -0.14315(6) 0.29369(5) 0.05697(17) Uani 1 1 d . .
C1 C 0.51351(19) 0.2370(2) 0.23472(15) 0.0429(4) Uani 1 1 d . .
C2 C 0.5452(2) 0.1155(2) 0.24347(17) 0.0490(4) Uani 1 1 d . .
C3 C 0.4322(2) -0.0056(2) 0.26180(18) 0.0516(5) Uani 1 1 d . .
C4 C 0.2970(2) 0.00406(19) 0.26992(16) 0.0452(4) Uani 1 1 d . .
C5 C 0.6939(3) 0.0952(4) 0.2360(3) 0.0740(7) Uani 1 1 d . .
C6 C 0.4781(4) -0.1377(3) 0.2689(4) 0.0908(10) Uani 1 1 d . .
C7 C 0.5808(4) 0.5473(3) 0.2044(4) 0.1043(12) Uani 1 1 d . .
H7 H 0.656899 0.623100 0.193255 0.125 Uiso 1 1 calc R U
H8 H 0.505015 0.528911 0.143273 0.125 Uiso 1 1 calc R U
H9 H 0.544542 0.569306 0.272278 0.125 Uiso 1 1 calc R U
C8 C 0.8016(3) 0.4466(4) 0.3311(3) 0.0901(9) Uani 1 1 d . .
H10 H 0.843295 0.371643 0.340681 0.108 Uiso 1 1 calc R U
H11 H 0.873212 0.523035 0.314960 0.108 Uiso 1 1 calc R U
H12 H 0.765461 0.472457 0.398136 0.108 Uiso 1 1 calc R U
C9 C 0.7238(4) 0.3665(4) 0.0787(3) 0.0926(9) Uani 1 1 d . .
H13 H 0.761908 0.287923 0.077355 0.111 Uiso 1 1 calc R U
H14 H 0.648397 0.352012 0.017710 0.111 Uiso 1 1 calc R U
H15 H 0.798569 0.445839 0.072230 0.111 Uiso 1 1 calc R U
C10 C -0.0275(3) -0.1028(4) 0.2985(4) 0.1126(14) Uani 1 1 d . .
H16 H -0.055284 -0.071122 0.230338 0.135 Uiso 1 1 calc R U
H17 H -0.098446 -0.183594 0.307885 0.135 Uiso 1 1 calc R U
H18 H -0.019656 -0.032756 0.359715 0.135 Uiso 1 1 calc R U
C11 C 0.1893(4) -0.2026(4) 0.4295(3) 0.1081(12) Uani 1 1 d . .
H19 H 0.279726 -0.225393 0.432880 0.130 Uiso 1 1 calc R U
H20 H 0.193853 -0.131041 0.488702 0.130 Uiso 1 1 calc R U
H21 H 0.115062 -0.281878 0.436872 0.130 Uiso 1 1 calc R U
C12 C 0.1120(5) -0.2908(3) 0.1802(3) 0.1083(13) Uani 1 1 d . .
H22 H 0.091179 -0.260478 0.109932 0.130 Uiso 1 1 calc R U
H23 H 0.194507 -0.326741 0.179406 0.130 Uiso 1 1 calc R U
H24 H 0.031156 -0.360907 0.192858 0.130 Uiso 1 1 calc R U
C13 C 0.3797(7) 0.3912(5) 0.3972(4) 0.130(2) Uani 1 1 d . .
H25 H 0.458837 0.461060 0.389579 0.156 Uiso 1 1 calc R U
C14 C 0.3849(5) 0.2791(7) 0.4403(3) 0.1219(19) Uani 1 1 d . .
H26 H 0.467694 0.255882 0.467255 0.146 Uiso 1 1 calc R U
C15 C 0.2473(6) 0.2029(3) 0.4384(2) 0.1039(13) Uani 1 1 d . .
H27 H 0.218929 0.118989 0.464283 0.125 Uiso 1 1 calc R U
C16 C 0.1626(4) 0.2708(5) 0.3930(3) 0.1047(13) Uani 1 1 d . .
H28 H 0.062906 0.242999 0.380838 0.126 Uiso 1 1 calc R U
C17 C 0.2459(8) 0.3891(5) 0.3667(3) 0.1290(19) Uani 1 1 d . .
H29 H 0.213467 0.455928 0.333257 0.155 Uiso 1 1 calc R U
C18 C 0.2885(3) 0.2545(7) 0.0633(3) 0.1184(18) Uani 1 1 d . .
H30 H 0.373034 0.301414 0.040113 0.142 Uiso 1 1 calc R U
C19 C 0.2419(10) 0.1215(7) 0.0603(3) 0.168(3) Uani 1 1 d . .
H31 H 0.289226 0.057846 0.034283 0.201 Uiso 1 1 calc R U
C20 C 0.1270(9) 0.0935(7) 0.0969(5) 0.182(4) Uani 1 1 d . .
H32 H 0.075964 0.004643 0.102184 0.219 Uiso 1 1 calc R U
C21 C 0.0853(4) 0.1983(9) 0.1268(4) 0.141(3) Uani 1 1 d . .
H33 H 0.001224 0.200210 0.156376 0.169 Uiso 1 1 calc R U
C22 C 0.1897(6) 0.3100(4) 0.1066(3) 0.1118(15) Uani 1 1 d . .
H34 H 0.191340 0.402081 0.119916 0.134 Uiso 1 1 calc R U
H1 H 0.686(4) 0.043(4) 0.174(3) 0.108(13) Uiso 1 1 d . .
H2 H 0.722(4) 0.042(4) 0.290(4) 0.128(15) Uiso 1 1 d . .
H3 H 0.766(4) 0.173(4) 0.228(3) 0.113(12) Uiso 1 1 d . .
H4 H 0.515(5) -0.163(4) 0.198(4) 0.127(14) Uiso 1 1 d . .
H5 H 0.405(4) -0.210(4) 0.287(3) 0.105(11) Uiso 1 1 d . .
H6 H 0.553(5) -0.125(4) 0.327(3) 0.120(14) Uiso 1 1 d . .

loop_
_atom_site_aniso_label
_atom_site_aniso_U_11
_atom_site_aniso_U_22
_atom_site_aniso_U_33
_atom_site_aniso_U_23
_atom_site_aniso_U_13
_atom_site_aniso_U_12
Ti1 0.03699(18) 0.04081(19) 0.04034(19) 0.00138(13) 0.00172(12) 0.01228(13)
Si1 0.0490(3) 0.0550(3) 0.0604(4) 0.0138(3) 0.0130(2) 0.0080(3)
Si2 0.0628(4) 0.0474(3) 0.0595(4) 0.0110(3) 0.0165(3) 0.0071(3)
C1 0.0396(8) 0.0472(10) 0.0428(9) 0.0059(7) 0.0073(7) 0.0125(8)
C2 0.0436(9) 0.0547(11) 0.0530(11) 0.0058(9) 0.0096(8) 0.0202(9)
C3 0.0578(11) 0.0449(10) 0.0581(12) 0.0099(9) 0.0111(9) 0.0219(9)
C4 0.0512(10) 0.0419(9) 0.0434(9) 0.0052(7) 0.0077(7) 0.0133(8)
C5 0.0544(13) 0.0788(18) 0.101(2) 0.0146(17) 0.0243(14) 0.0342(14)
C6 0.084(2) 0.0629(17) 0.145(3) 0.0353(19) 0.032(2) 0.0402(16)
C7 0.093(2) 0.0583(16) 0.169(4) 0.037(2) 0.035(2) 0.0172(16)
C8 0.0723(17) 0.091(2) 0.086(2) 0.0165(16) -0.0034(14) -0.0132(16)
C9 0.098(2) 0.106(2) 0.0774(19) 0.0279(17) 0.0381(16) 0.0170(19)
C10 0.0645(17) 0.083(2) 0.194(4) 0.039(2) 0.042(2) 0.0082(16)
C11 0.119(3) 0.114(3) 0.088(2) 0.051(2) 0.019(2) 0.007(2)
C12 0.131(3) 0.0702(18) 0.101(2) -0.0137(17) 0.044(2) -0.0178(19)
C13 0.151(4) 0.108(3) 0.077(3) -0.048(2) 0.045(3) -0.052(3)
C14 0.107(3) 0.225(5) 0.0424(15) -0.045(2) -0.0133(16) 0.094(3)
C15 0.192(5) 0.0758(19) 0.0498(15) 0.0024(13) 0.043(2) 0.036(2)
C16 0.0669(17) 0.150(4) 0.092(2) -0.030(2) 0.0289(16) 0.030(2)
C17 0.242(6) 0.085(3) 0.086(2) -0.007(2) 0.029(3) 0.095(4)
C18 0.0636(16) 0.232(6) 0.0487(16) 0.047(3) -0.0033(12) 0.012(3)
C19 0.310(9) 0.163(5) 0.052(2) -0.042(3) -0.071(4) 0.164(6)
C20 0.204(7) 0.148(5) 0.105(4) 0.054(4) -0.107(5) -0.086(5)
C21 0.0524(16) 0.298(8) 0.088(3) 0.065(4) -0.0003(16) 0.064(3)
C22 0.175(4) 0.076(2) 0.087(2) 0.0221(17) -0.038(3) 0.055(2)

loop_
_atom_type_symbol
_atom_type_description
_atom_type_scat_dispersion_real
_atom_type_scat_dispersion_imag
_atom_type_scat_source
C C 0.0033 0.0016 'International Tables Vol C Tables 4.2.6.8 and 6.1.1.4'
H H 0.0000 0.0000 'International Tables Vol C Tables 4.2.6.8 and 6.1.1.4'
Si Si 0.0817 0.0704 'International Tables Vol C Tables 4.2.6.8 and 6.1.1.4'
Ti Ti 0.2776 0.4457 'International Tables Vol C Tables 4.2.6.8 and 6.1.1.4'

loop_
_geom_angle_atom_site_label_1
_geom_angle_atom_site_label_2
_geom_angle_atom_site_label_3
_geom_angle
C1 Ti1 C4 83.55(8)
C1 Ti1 C20 116.7(3)
C4 Ti1 C20 80.8(2)
C1 Ti1 C21 134.41(12)
C4 Ti1 C21 107.8(2)
C20 Ti1 C21 31.4(2)
C1 Ti1 C17 113.2(2)
C4 Ti1 C17 133.90(13)
C20 Ti1 C17 121.5(3)
C21 Ti1 C17 90.7(2)
C1 Ti1 C19 87.2(2)
C4 Ti1 C19 83.15(16)
C20 Ti1 C19 30.3(2)
C21 Ti1 C19 52.4(2)
C17 Ti1 C19 137.36(16)
C1 Ti1 C13 83.27(16)
C4 Ti1 C13 121.6(2)
C20 Ti1 C13 152.8(3)
C21 Ti1 C13 121.4(3)
C17 Ti1 C13 32.26(18)
C19 Ti1 C13 152.0(3)
C1 Ti1 C16 134.62(10)
C4 Ti1 C16 104.04(15)
C20 Ti1 C16 108.7(3)
C21 Ti1 C16 86.51(17)
C17 Ti1 C16 33.69(16)
C19 Ti1 C16 137.8(2)
C13 Ti1 C16 54.29(14)
C1 Ti1 C22 107.55(16)
C4 Ti1 C22 133.81(11)
C20 Ti1 C22 53.78(19)
C21 Ti1 C22 34.23(18)
C17 Ti1 C22 83.78(16)
C19 Ti1 C22 53.87(14)
C13 Ti1 C22 104.4(2)
C16 Ti1 C22 98.85(19)
C1 Ti1 C14 81.69(12)
C4 Ti1 C14 89.48(17)
C20 Ti1 C14 157.7(3)
C21 Ti1 C14 140.26(16)
C17 Ti1 C14 54.02(16)
C19 Ti1 C14 167.29(18)
C13 Ti1 C14 32.31(17)
C16 Ti1 C14 54.21(13)
C22 Ti1 C14 135.83(18)
C1 Ti1 C18 80.16(10)
C4 Ti1 C18 113.32(18)
C20 Ti1 C18 52.45(18)
C21 Ti1 C18 54.56(14)
C17 Ti1 C18 111.8(2)
C19 Ti1 C18 32.22(19)
C13 Ti1 C18 119.8(2)
C16 Ti1 C18 132.00(19)
C22 Ti1 C18 33.17(15)
C14 Ti1 C18 148.8(2)
C1 Ti1 C15 111.84(15)
C4 Ti1 C15 79.28(10)
C20 Ti1 C15 124.4(2)
C21 Ti1 C15 113.62(18)
C17 Ti1 C15 54.67(14)
C19 Ti1 C15 152.2(3)
C13 Ti1 C15 54.42(14)
C16 Ti1 C15 32.18(14)
C22 Ti1 C15 131.02(19)
C14 Ti1 C15 33.43(16)
C18 Ti1 C15 164.15(19)
C7 Si1 C1 114.31(13)
C7 Si1 C9 104.93(18)
C1 Si1 C9 111.28(13)
C7 Si1 C8 104.65(19)
C1 Si1 C8 111.57(12)
C9 Si1 C8 109.69(17)
C11 Si2 C10 104.9(2)
C11 Si2 C12 109.3(2)
C10 Si2 C12 104.2(2)
C11 Si2 C4 111.45(14)
C10 Si2 C4 114.22(13)
C12 Si2 C4 112.34(13)
C2 C1 Si1 122.46(15)
C2 C1 Ti1 107.89(14)
Si1 C1 Ti1 129.65(10)
C1 C2 C3 120.22(17)
C1 C2 C5 123.0(2)
C3 C2 C5 116.8(2)
C4 C3 C2 120.46(18)
C4 C3 C6 123.4(2)
C2 C3 C6 116.2(2)
C3 C4 Si2 123.07(15)
C3 C4 Ti1 107.87(14)
Si2 C4 Ti1 129.06(11)
C2 C5 H1 105(3)
C2 C5 H2 113(2)
H1 C5 H2 103(3)
C2 C5 H3 117(2)
H1 C5 H3 103(3)
H2 C5 H3 114(3)
C3 C6 H4 109(2)
C3 C6 H5 113(2)
H4 C6 H5 113(3)
C3 C6 H6 110(3)
H4 C6 H6 108(3)
H5 C6 H6 104(3)
Si1 C7 H7 109.5
Si1 C7 H8 109.5
H7 C7 H8 109.5
Si1 C7 H9 109.5
H7 C7 H9 109.5
H8 C7 H9 109.5
Si1 C8 H10 109.5
Si1 C8 H11 109.5
H10 C8 H11 109.5
Si1 C8 H12 109.5
H10 C8 H12 109.5
H11 C8 H12 109.5
Si1 C9 H13 109.5
Si1 C9 H14 109.5
H13 C9 H14 109.5
Si1 C9 H15 109.5
H13 C9 H15 109.5
H14 C9 H15 109.5
Si2 C10 H16 109.5
Si2 C10 H17 109.5
H16 C10 H17 109.5
Si2 C10 H18 109.5
H16 C10 H18 109.5
H17 C10 H18 109.5
Si2 C11 H19 109.5
Si2 C11 H20 109.5
H19 C11 H20 109.5
Si2 C11 H21 109.5
H19 C11 H21 109.5
H20 C11 H21 109.5
Si2 C12 H22 109.5
Si2 C12 H23 109.5
H22 C12 H23 109.5
Si2 C12 H24 109.5
H22 C12 H24 109.5
H23 C12 H24 109.5
C17 C13 C14 109.5(4)
C17 C13 Ti1 73.4(2)
C14 C13 Ti1 74.2(2)
C17 C13 H25 125.2
C14 C13 H25 125.2
Ti1 C13 H25 118.9
C13 C14 C15 107.9(4)
C13 C14 Ti1 73.48(19)
C15 C14 Ti1 73.84(18)
C13 C14 H26 126.1
C15 C14 H26 126.1
Ti1 C14 H26 118.6
C16 C15 C14 106.9(4)
C16 C15 Ti1 73.02(19)
C14 C15 Ti1 72.73(18)
C16 C15 H27 126.5
C14 C15 H27 126.5
Ti1 C15 H27 119.7
C15 C16 C17 108.4(4)
C15 C16 Ti1 74.81(18)
C17 C16 Ti1 72.7(2)
C15 C16 H28 125.8
C17 C16 H28 125.8
Ti1 C16 H28 118.5
C13 C17 C16 107.3(4)
C13 C17 Ti1 74.3(2)
C16 C17 Ti1 73.61(19)
C13 C17 H29 126.3
C16 C17 H29 126.3
Ti1 C17 H29 117.8
C19 C18 C22 106.6(5)
C19 C18 Ti1 73.0(2)
C22 C18 Ti1 73.03(18)
C19 C18 H30 126.7
C22 C18 H30 126.7
Ti1 C18 H30 119.3
C20 C19 C18 110.0(6)
C20 C19 Ti1 73.7(3)
C18 C19 Ti1 74.8(2)
C20 C19 H31 125.0
C18 C19 H31 125.0
Ti1 C19 H31 118.2
C19 C20 C21 112.7(6)
C19 C20 Ti1 76.0(3)
C21 C20 Ti1 75.0(3)
C19 C20 H32 123.6
C21 C20 H32 123.6
Ti1 C20 H32 116.9
C20 C21 C22 106.4(5)
C20 C21 Ti1 73.6(2)
C22 C21 Ti1 73.8(2)
C20 C21 H33 126.8
C22 C21 H33 126.8
Ti1 C21 H33 117.9
C18 C22 C21 104.3(4)
C18 C22 Ti1 73.81(19)
C21 C22 Ti1 71.96(18)
C18 C22 H34 127.9
C21 C22 H34 127.9
Ti1 C22 H34 118.6

loop_
_geom_bond_atom_site_label_1
_geom_bond_atom_site_label_2
_geom_bond_distance
Ti1 C1 2.144(2)
Ti1 C4 2.146(2)
Ti1 C20 2.328(4)
Ti1 C21 2.343(3)
Ti1 C17 2.349(3)
Ti1 C19 2.354(4)
Ti1 C13 2.359(3)
Ti1 C16 2.360(3)
Ti1 C22 2.366(3)
Ti1 C14 2.368(3)
Ti1 C18 2.376(3)
Ti1 C15 2.382(3)
Si1 C7 1.862(3)
Si1 C1 1.869(2)
Si1 C9 1.875(3)
Si1 C8 1.879(3)
Si2 C11 1.860(3)
Si2 C10 1.864(4)
Si2 C12 1.871(3)
Si2 C4 1.873(2)
C1 C2 1.357(3)
C2 C3 1.489(3)
C2 C5 1.519(3)
C3 C4 1.353(3)
C3 C6 1.525(3)
C5 H1 0.87(4)
C5 H2 0.95(4)
C5 H3 0.94(4)
C6 H4 1.01(4)
C6 H5 0.95(4)
C6 H6 0.94(4)
C7 H7 0.9600
C7 H8 0.9600
C7 H9 0.9600
C8 H10 0.9600
C8 H11 0.9600
C8 H12 0.9600
C9 H13 0.9600
C9 H14 0.9600
C9 H15 0.9600
C10 H16 0.9600
C10 H17 0.9600
C10 H18 0.9600
C11 H19 0.9600
C11 H20 0.9600
C11 H21 0.9600
C12 H22 0.9600
C12 H23 0.9600
C12 H24 0.9600
C13 C17 1.308(7)
C13 C14 1.315(7)
C13 H25 0.9300
C14 C15 1.366(6)
C14 H26 0.9300
C15 C16 1.314(6)
C15 H27 0.9300
C16 C17 1.365(7)
C16 H28 0.9300
C17 H29 0.9300
C18 C19 1.313(7)
C18 C22 1.354(6)
C18 H30 0.9300
C19 C20 1.225(9)
C19 H31 0.9300
C20 C21 1.264(9)
C20 H32 0.9300
C21 C22 1.386(7)
C21 H33 0.9300
C22 H34 0.9300

loop_
_geom_torsion_atom_site_label_1
_geom_torsion_atom_site_label_2
_geom_torsion_atom_site_label_3
_geom_torsion_atom_site_label_4
_geom_torsion
C7 Si1 C1 C2 -179.7(2)
C9 Si1 C1 C2 61.7(2)
C8 Si1 C1 C2 -61.2(2)
C7 Si1 C1 Ti1 0.2(2)
C9 Si1 C1 Ti1 -118.39(17)
C8 Si1 C1 Ti1 118.73(17)
Si1 C1 C2 C3 179.45(15)
Ti1 C1 C2 C3 -0.5(2)
Si1 C1 C2 C5 -0.3(3)
Ti1 C1 C2 C5 179.8(2)
C1 C2 C3 C4 0.0(3)
C5 C2 C3 C4 179.7(2)
C1 C2 C3 C6 179.2(3)
C5 C2 C3 C6 -1.1(4)
C2 C3 C4 Si2 -179.67(15)
C6 C3 C4 Si2 1.2(4)
C2 C3 C4 Ti1 0.5(2)
C6 C3 C4 Ti1 -178.6(3)
C11 Si2 C4 C3 62.6(2)
C10 Si2 C4 C3 -178.8(2)
C12 Si2 C4 C3 -60.3(3)
C11 Si2 C4 Ti1 -117.58(19)
C10 Si2 C4 Ti1 1.0(2)
C12 Si2 C4 Ti1 119.4(2)
C17 C13 C14 C15 -0.8(4)
Ti1 C13 C14 C15 -66.4(2)
C17 C13 C14 Ti1 65.5(3)
C13 C14 C15 C16 0.6(4)
Ti1 C14 C15 C16 -65.5(2)
C13 C14 C15 Ti1 66.1(2)
C14 C15 C16 C17 -0.2(4)
Ti1 C15 C16 C17 -65.5(2)
C14 C15 C16 Ti1 65.3(2)
C14 C13 C17 C16 0.7(4)
Ti1 C13 C17 C16 66.8(2)
C14 C13 C17 Ti1 -66.0(3)
C15 C16 C17 C13 -0.3(4)
Ti1 C16 C17 C13 -67.2(3)
C15 C16 C17 Ti1 66.9(2)
C22 C18 C19 C20 0.1(5)
Ti1 C18 C19 C20 65.9(4)
C22 C18 C19 Ti1 -65.8(2)
C18 C19 C20 C21 0.1(6)
Ti1 C19 C20 C21 66.8(4)
C18 C19 C20 Ti1 -66.6(3)
C19 C20 C21 C22 -0.3(6)
Ti1 C20 C21 C22 67.1(3)
C19 C20 C21 Ti1 -67.4(4)
C19 C18 C22 C21 -0.3(4)
Ti1 C18 C22 C21 -66.0(2)
C19 C18 C22 Ti1 65.7(2)
C20 C21 C22 C18 0.4(4)
Ti1 C21 C22 C18 67.3(2)
C20 C21 C22 Ti1 -67.0(3)
